data_4029882
loop_
_publ_author_name
'Durie, Alastair J.'
'Fujiwara, Tomoya'
'Al-Maharik, Nawaf'
'Slawin, Alexandra M. Z.'
'O'Hagan, David'

_publ_section_title
;
 Stepwise Preparation of All-cis 1,3,4-Trifluoro-2-phenylcyclohexane,
 Avoiding a Phenonium Intermediate.
;
_journal_issue 17
_journal_name_full 'The Journal of organic chemistry'
_journal_page_first 8228
_journal_page_last 8233
_journal_paper_doi 10.1021/jo501432x
_journal_volume 79
_journal_year 2014
_chemical_absolute_configuration ad
_chemical_formula_moiety 'C12 H13 F3'
_chemical_formula_sum 'C12 H13 F3'
_chemical_formula_weight 214.23
_space_group_IT_number 33
_symmetry_cell_setting orthorhombic
_symmetry_Int_Tables_number 33
_symmetry_space_group_name_Hall 'P 2c -2n'
_symmetry_space_group_name_H-M 'P n a 21'
_atom_sites_solution_hydrogens geom
_atom_sites_solution_primary direct
_atom_sites_solution_secondary difmap
_cell_angle_alpha 90.0000
_cell_angle_beta 90.0000
_cell_angle_gamma 90.0000
_cell_formula_units_Z 4
_cell_length_a 12.372(3)
_cell_length_b 5.7322(13)
_cell_length_c 14.470(4)
_cell_measurement_reflns_used 3148
_cell_measurement_temperature 173
_cell_measurement_theta_max 25.32
_cell_measurement_theta_min 3.26
_cell_volume 1026.2(4)
_computing_cell_refinement 'CrystalClear-SM Expert 2.0 rc13'
_computing_data_collection 'CrystalClear-SM Expert 2.0 rc13 (Rigaku, 2009)'
_computing_data_reduction 'CrystalClear-SM Expert 2.0 rc13'
_computing_molecular_graphics 'CrystalStructure 4.0'
_computing_publication_material 'CrystalStructure 4.0 (Rigaku, 2010)'
_computing_structure_refinement 'SHELXL97 (Sheldrick, 2008)'
_computing_structure_solution 'Superflip (Palatinus, et al., 2007)'
_diffrn_ambient_temperature 173
_diffrn_detector_area_resol_mean 7.353
_diffrn_measured_fraction_theta_full 0.995
_diffrn_measured_fraction_theta_max 0.992
_diffrn_measurement_device_type 'Rigaku Mercury70'
_diffrn_measurement_method \w
_diffrn_radiation_type 'Mo K\a'
_diffrn_radiation_wavelength 0.71075
_diffrn_reflns_av_R_equivalents 0.0372
_diffrn_reflns_Laue_measured_fraction_full 0.995
_diffrn_reflns_Laue_measured_fraction_max 0.992
_diffrn_reflns_limit_h_max 14
_diffrn_reflns_limit_h_min -11
_diffrn_reflns_limit_k_max 6
_diffrn_reflns_limit_k_min -5
_diffrn_reflns_limit_l_max 14
_diffrn_reflns_limit_l_min -17
_diffrn_reflns_number 6307
_diffrn_reflns_point_group_measured_fraction_full 0.889
_diffrn_reflns_point_group_measured_fraction_max 0.880
_diffrn_reflns_theta_full 25.000
_diffrn_reflns_theta_max 25.331
_diffrn_reflns_theta_min 3.293
_diffrn_standards_number 0
_exptl_absorpt_coefficient_mu 0.117
_exptl_absorpt_correction_T_max 0.993
_exptl_absorpt_correction_T_min 0.741
_exptl_absorpt_correction_type multi-scan
_exptl_absorpt_process_details 'REQAB (Rigaku, 1998)'
_exptl_crystal_colour colorless
_exptl_crystal_density_diffrn 1.387
_exptl_crystal_density_method 'not measured'
_exptl_crystal_description prism
_exptl_crystal_F_000 448.00
_exptl_crystal_size_max 0.150
_exptl_crystal_size_mid 0.060
_exptl_crystal_size_min 0.060
_refine_diff_density_max 0.130
_refine_diff_density_min -0.150
_refine_ls_abs_structure_details 'Parsons and Flack (2004), Acta Cryst. A60, s61. 513 quotients'
_refine_ls_abs_structure_Flack -0.1(5)
_refine_ls_extinction_method none
_refine_ls_goodness_of_fit_ref 1.067
_refine_ls_hydrogen_treatment constr
_refine_ls_number_parameters 145
_refine_ls_number_reflns 1650
_refine_ls_number_restraints 1
_refine_ls_R_factor_gt 0.0394
_refine_ls_shift/su_max 0.000
_refine_ls_structure_factor_coef Fsqd
_refine_ls_weighting_details 'w = 1/[\s^2^(Fo^2^)+(0.0368P)^2^+0.1814P] where P=(Fo^2^+2Fc^2^)/3'
_refine_ls_weighting_scheme calc
_refine_ls_wR_factor_ref 0.0874
_reflns_number_gt 1395
_reflns_number_total 1650
_reflns_threshold_expression F^2^>2.0\s(F^2^)
_cod_data_source_file jo501432x_si_001.cif
_cod_data_source_block 4
_cod_depositor_comments 'Adding full bibliography for 4029882.cif.'
_cod_original_cell_volume 1026.1(4)
_cod_database_code 4029882

loop_
_symmetry_equiv_pos_site_id
_symmetry_equiv_pos_as_xyz
1 +X,+Y,+Z
2 1/2-X,1/2+Y,1/2+Z
3 1/2+X,1/2-Y,+Z
4 -X,-Y,1/2+Z

loop_
_atom_site_label
_atom_site_type_symbol
_atom_site_fract_x
_atom_site_fract_y
_atom_site_fract_z
_atom_site_U_iso_or_equiv
_atom_site_adp_type
_atom_site_occupancy
_atom_site_symmetry_multiplicity
_atom_site_calc_flag
_atom_site_refinement_flags
F1 F 0.47850(17) 0.2914(3) 0.18737(19) 0.0706(8) Uani 1.0 4 d .
F2 F 0.6821(4) 0.3283(9) 0.2427(4) 0.0831(17) Uani 0.5000 4 d .
F4 F 0.4818(4) 0.7913(9) 0.4191(3) 0.0647(13) Uani 0.5000 4 d .
F5 F 0.35149(16) 0.5997(5) 0.29657(16) 0.0676(7) Uani 1.0 4 d .
C1 C 0.5357(3) 0.4961(5) 0.1659(3) 0.0452(9) Uani 1.0 4 d .
C2 C 0.6264(3) 0.5195(6) 0.2345(3) 0.0510(11) Uani 1.0 4 d .
C3 C 0.5861(3) 0.5625(7) 0.3308(3) 0.0523(10) Uani 1.0 4 d .
C4 C 0.5178(3) 0.7817(7) 0.3311(3) 0.0546(11) Uani 1.0 4 d .
C5 C 0.4243(3) 0.7690(6) 0.2650(3) 0.0426(8) Uani 1.0 4 d .
C6 C 0.4605(3) 0.7063(5) 0.1674(2) 0.0328(8) Uani 1.0 4 d .
C7 C 0.3678(3) 0.7017(5) 0.0992(2) 0.0305(7) Uani 1.0 4 d .
C8 C 0.2928(3) 0.5194(5) 0.0962(3) 0.0374(8) Uani 1.0 4 d .
C9 C 0.2069(3) 0.5263(6) 0.0353(3) 0.0423(9) Uani 1.0 4 d .
C10 C 0.1935(3) 0.7144(6) -0.0246(3) 0.0421(9) Uani 1.0 4 d .
C11 C 0.2673(3) 0.8953(6) -0.0216(3) 0.0439(9) Uani 1.0 4 d .
C12 C 0.3526(3) 0.8884(6) 0.0391(3) 0.0377(8) Uani 1.0 4 d .
H1 H 0.5671 0.4802 0.1026 0.0542 Uiso 1.0 4 calc R
H3A H 0.6480 0.5811 0.3736 0.0628 Uiso 1.0 4 calc R
H3B H 0.5424 0.4280 0.3519 0.0628 Uiso 1.0 4 calc R
H5 H 0.3871 0.9237 0.2636 0.0511 Uiso 1.0 4 calc R
H6 H 0.5066 0.8404 0.1472 0.0394 Uiso 1.0 4 calc R
H8 H 0.3010 0.3895 0.1364 0.0449 Uiso 1.0 4 calc R
H9 H 0.1564 0.4014 0.0342 0.0508 Uiso 1.0 4 calc R
H10 H 0.1346 0.7183 -0.0668 0.0506 Uiso 1.0 4 calc R
H11 H 0.2590 1.0251 -0.0618 0.0527 Uiso 1.0 4 calc R
H12 H 0.4025 1.0143 0.0401 0.0452 Uiso 1.0 4 calc R
H2A H 0.6703 0.3750 0.2338 0.0612 Uiso 0.5000 4 calc R
H2B H 0.6738 0.6503 0.2157 0.0612 Uiso 1.0 4 calc R
H4A H 0.4897 0.8084 0.3943 0.0656 Uiso 0.5000 4 calc R
H4B H 0.5638 0.9166 0.3145 0.0656 Uiso 1.0 4 calc R

loop_
_atom_site_aniso_label
_atom_site_aniso_U_11
_atom_site_aniso_U_22
_atom_site_aniso_U_33
_atom_site_aniso_U_12
_atom_site_aniso_U_13
_atom_site_aniso_U_23
F1 0.0760(15) 0.0328(11) 0.103(2) -0.0045(10) -0.0368(15) 0.0099(12)
F2 0.076(4) 0.093(4) 0.080(4) 0.049(3) -0.008(3) -0.015(3)
F4 0.059(3) 0.102(4) 0.034(3) 0.023(3) -0.009(2) -0.034(3)
F5 0.0502(13) 0.1161(19) 0.0367(13) -0.0238(13) 0.0055(11) 0.0176(12)
C1 0.048(2) 0.0367(18) 0.051(3) 0.0034(15) -0.0013(19) 0.0040(16)
C2 0.042(3) 0.046(3) 0.065(3) 0.0078(16) -0.0058(19) 0.0105(18)
C3 0.045(3) 0.061(3) 0.051(3) -0.0023(17) -0.0123(19) 0.0069(19)
C4 0.051(3) 0.069(3) 0.044(3) 0.0008(18) -0.0107(19) -0.004(2)
C5 0.0376(18) 0.056(2) 0.035(2) -0.0020(15) -0.0024(16) -0.0020(17)
C6 0.0355(17) 0.0276(16) 0.035(2) -0.0045(12) 0.0059(16) 0.0058(15)
C7 0.0357(17) 0.0294(16) 0.0264(18) -0.0006(13) 0.0046(14) -0.0000(14)
C8 0.0402(19) 0.0348(18) 0.037(3) -0.0026(14) -0.0001(17) 0.0033(15)
C9 0.0416(19) 0.0371(19) 0.048(3) -0.0059(15) -0.0001(19) -0.0031(17)
C10 0.042(2) 0.0431(19) 0.041(2) 0.0034(16) -0.0087(17) -0.0090(17)
C11 0.058(3) 0.0377(19) 0.036(3) 0.0033(17) -0.0050(19) 0.0059(17)
C12 0.048(2) 0.0314(17) 0.033(2) -0.0044(14) 0.0022(17) 0.0022(15)

loop_
_atom_type_symbol
_atom_type_description
_atom_type_scat_dispersion_real
_atom_type_scat_dispersion_imag
_atom_type_scat_source
C C 0.0033 0.0016
;
International Tables for Crystallography
(1992, Vol. C, Tables 4.2.6.8 and 6.1.1.4)
;
H H 0.0000 0.0000
;
International Tables for Crystallography
(1992, Vol. C, Table 6.1.1.4)
;
F F 0.0171 0.0103
;
International Tables for Crystallography
(1992, Vol. C, Tables 4.2.6.8 and 6.1.1.4)
;

loop_
_geom_angle_atom_site_label_1
_geom_angle_atom_site_label_2
_geom_angle_atom_site_label_3
_geom_angle
_geom_angle_publ_flag
F1 C1 C2 107.7(3) yes
F1 C1 C6 110.5(3) yes
C2 C1 C6 112.1(3) yes
C1 C2 C3 112.3(3) yes
C2 C3 C4 108.9(3) yes
C3 C4 C5 112.8(3) yes
F5 C5 C4 108.7(3) yes
F5 C5 C6 109.1(3) yes
C4 C5 C6 112.0(3) yes
C1 C6 C5 112.2(3) yes
C1 C6 C7 116.1(3) yes
C5 C6 C7 112.6(3) yes
C6 C7 C8 122.5(3) yes
C6 C7 C12 119.7(3) yes
C8 C7 C12 117.7(3) yes
C7 C8 C9 120.6(3) yes
C8 C9 C10 120.7(3) yes
C9 C10 C11 118.9(4) yes
C10 C11 C12 120.4(3) yes
C7 C12 C11 121.7(3) yes
F1 C1 H1 108.803 no
C2 C1 H1 108.791 no
C6 C1 H1 108.798 no
C1 C2 H2A 109.152 no
C1 C2 H2B 109.158 no
C3 C2 H2A 109.150 no
C3 C2 H2B 109.156 no
H2A C2 H2B 107.871 no
C2 C3 H3A 109.897 no
C2 C3 H3B 109.904 no
C4 C3 H3A 109.901 no
C4 C3 H3B 109.904 no
H3A C3 H3B 108.311 no
C3 C4 H4A 109.034 no
C3 C4 H4B 109.037 no
C5 C4 H4A 109.029 no
C5 C4 H4B 109.032 no
H4A C4 H4B 107.805 no
F5 C5 H5 108.954 no
C4 C5 H5 108.959 no
C6 C5 H5 108.943 no
C1 C6 H6 104.852 no
C5 C6 H6 104.846 no
C7 C6 H6 104.844 no
C7 C8 H8 119.682 no
C9 C8 H8 119.686 no
C8 C9 H9 119.642 no
C10 C9 H9 119.656 no
C9 C10 H10 120.574 no
C11 C10 H10 120.574 no
C10 C11 H11 119.806 no
C12 C11 H11 119.810 no
C7 C12 H12 119.158 no
C11 C12 H12 119.148 no

loop_
_geom_bond_atom_site_label_1
_geom_bond_atom_site_label_2
_geom_bond_distance
_geom_bond_publ_flag
F1 C1 1.405(4) yes
F5 C5 1.400(4) yes
C1 C2 1.504(6) yes
C1 C6 1.522(4) yes
C2 C3 1.501(6) yes
C3 C4 1.515(6) yes
C4 C5 1.502(5) yes
C5 C6 1.525(5) yes
C6 C7 1.513(4) yes
C7 C8 1.399(4) yes
C7 C12 1.392(5) yes
C8 C9 1.381(5) yes
C9 C10 1.393(5) yes
C10 C11 1.382(5) yes
C11 C12 1.375(5) yes
C1 H1 1.000 no
C2 H2A 0.990 no
C2 H2B 0.990 no
C3 H3A 0.990 no
C3 H3B 0.990 no
C4 H4A 0.990 no
C4 H4B 0.990 no
C5 H5 1.000 no
C6 H6 1.000 no
C8 H8 0.950 no
C9 H9 0.950 no
C10 H10 0.950 no
C11 H11 0.950 no
C12 H12 0.950 no

loop_
_geom_contact_atom_site_label_1
_geom_contact_atom_site_label_2
_geom_contact_distance
_geom_contact_publ_flag
_geom_contact_site_symmetry_2
F1 F5 2.844(4) no .
F1 C3 2.915(5) no .
F1 C4 3.530(5) no .
F1 C5 3.034(4) no .
F1 C7 3.006(4) no .
F1 C8 2.955(4) no .
F5 C1 3.020(5) no .
F5 C2 3.548(5) no .
F5 C3 2.952(5) no .
F5 C7 2.922(4) no .
F5 C8 3.025(5) no .
C1 C4 2.906(6) no .
C1 C8 3.173(5) no .
C2 C5 2.914(5) no .
C3 C6 2.948(5) no .
C5 C8 3.266(5) no .
C5 C12 3.455(5) no .
C7 C10 2.805(5) no .
C8 C11 2.766(5) no .
C9 C12 2.750(5) no .
F1 C5 3.268(4) no 1_545
F1 C6 3.374(4) no 1_545
F1 C12 3.516(4) no 1_545
F5 C10 3.447(5) no 2_545
F5 C11 3.233(5) no 2_545
C5 F1 3.268(4) no 1_565
C6 F1 3.374(4) no 1_565
C10 F5 3.447(5) no 2_554
C11 F5 3.233(5) no 2_554
C12 F1 3.516(4) no 1_565
F1 H3B 2.6283 no .
F1 H6 3.2187 no .
F1 H8 2.3845 no .
F1 H2A 2.5122 no .
F1 H2B 3.2001 no .
F5 H3B 2.6810 no .
F5 H6 3.2022 no .
F5 H8 2.6862 no .
F5 H4A 2.5211 no .
F5 H4B 3.2041 no .
C1 H3A 3.3459 no .
C1 H3B 2.7211 no .
C1 H5 3.3742 no .
C1 H8 2.9980 no .
C1 H4B 3.2485 no .
C2 H6 2.6785 no .
C2 H4A 3.3096 no .
C2 H4B 2.6687 no .
C3 H1 3.3447 no .
C3 H5 3.3615 no .
C3 H6 3.2500 no .
C4 H6 2.6854 no .
C4 H2A 3.3133 no .
C4 H2B 2.6621 no .
C5 H1 3.3744 no .
C5 H3A 3.3591 no .
C5 H3B 2.7451 no .
C5 H8 3.2442 no .
C5 H12 3.5551 no .
C5 H2B 3.2405 no .
C6 H3B 3.2718 no .
C6 H8 2.7197 no .
C6 H12 2.6496 no .
C6 H2A 3.3564 no .
C6 H2B 2.7486 no .
C6 H4A 3.3554 no .
C6 H4B 2.7600 no .
C7 H1 2.7742 no .
C7 H5 2.7073 no .
C7 H9 3.2695 no .
C7 H11 3.2682 no .
C8 H1 3.4031 no .
C8 H5 3.5496 no .
C8 H6 3.3063 no .
C8 H10 3.2692 no .
C8 H12 3.2483 no .
C9 H11 3.2505 no .
C10 H8 3.2656 no .
C10 H12 3.2441 no .
C11 H9 3.2480 no .
C12 H5 3.2812 no .
C12 H6 2.4802 no .
C12 H8 3.2505 no .
C12 H10 3.2519 no .
H1 H6 2.2892 no .
H1 H8 3.3694 no .
H1 H2A 2.3665 no .
H1 H2B 2.3177 no .
H3A H2A 2.3577 no .
H3A H2B 2.3409 no .
H3A H4A 2.3711 no .
H3A H4B 2.3482 no .
H3B H2A 2.3487 no .
H3B H2B 2.8563 no .
H3B H4A 2.3571 no .
H3B H4B 2.8653 no .
H5 H6 2.2910 no .
H5 H12 3.2797 no .
H5 H4A 2.3727 no .
H5 H4B 2.3078 no .
H6 H12 2.2481 no .
H6 H2A 3.5757 no .
H6 H2B 2.5390 no .
H6 H4A 3.5860 no .
H6 H4B 2.5589 no .
H8 H9 2.3215 no .
H9 H10 2.3468 no .
H10 H11 2.3376 no .
H11 H12 2.3100 no .
H2A H4B 3.5686 no .
H2B H4A 3.5626 no .
H2B H4B 2.4954 no .
F1 H5 2.6338 no 1_545
F1 H6 2.6726 no 1_545
F1 H9 3.3128 no 3_555
F1 H12 2.8185 no 1_545
F1 H4B 3.0187 no 1_545
F5 H3A 3.3055 no 3_465
F5 H10 2.9531 no 2_545
F5 H11 2.4996 no 2_545
F5 H2B 2.8730 no 3_465
F5 H4B 3.5697 no 3_465
C1 H9 3.3247 no 3_555
C2 H5 3.2677 no 3_565
C2 H8 3.4890 no 3_555
C3 H11 3.4171 no 4_675
C4 H10 3.4638 no 2_555
C4 H11 3.3549 no 4_675
C4 H12 3.3893 no 4_675
C5 H2B 3.2137 no 3_465
C7 H2B 3.0521 no 3_465
C8 H3A 3.3534 no 4_664
C8 H12 3.2988 no 1_545
C8 H2A 3.3725 no 3_455
C8 H2B 2.9560 no 3_465
C9 H1 3.5163 no 3_455
C9 H1 3.4554 no 3_465
C9 H3A 3.0133 no 4_664
C9 H6 3.0571 no 3_465
C9 H11 3.2625 no 1_545
C9 H2B 3.2273 no 3_465
C9 H4A 3.4108 no 2_544
C10 H1 2.9824 no 3_465
C10 H3A 2.9813 no 4_664
C10 H6 3.4096 no 3_465
C10 H2B 3.5704 no 3_465
C10 H4A 3.4536 no 2_544
C11 H1 3.1418 no 3_465
C11 H3A 3.2947 no 4_664
C11 H3A 3.5225 no 4_674
C11 H3B 3.5108 no 4_664
C11 H9 3.3096 no 1_565
C11 H4B 3.3396 no 4_674
C12 H3B 3.5092 no 4_664
C12 H8 3.2619 no 1_565
C12 H2B 3.3860 no 3_465
C12 H4A 3.3491 no 4_674
C12 H4B 3.5898 no 4_674
H1 C9 3.5163 no 3_555
H1 C9 3.4554 no 3_565
H1 C10 2.9824 no 3_565
H1 C11 3.1418 no 3_565
H1 H9 2.6424 no 3_555
H1 H10 3.1126 no 3_565
H1 H11 3.3605 no 3_565
H1 H12 3.4775 no 1_545
H1 H4A 3.5088 no 4_664
H3A F5 3.3055 no 3_565
H3A C8 3.3534 no 4_665
H3A C9 3.0133 no 4_665
H3A C10 2.9813 no 4_665
H3A C11 3.2947 no 4_665
H3A C11 3.5225 no 4_675
H3A H5 3.3589 no 3_565
H3A H9 3.3575 no 4_665
H3A H10 3.3054 no 4_665
H3A H11 2.7009 no 4_675
H3A H12 3.4028 no 4_675
H3B C11 3.5108 no 4_665
H3B C12 3.5092 no 4_665
H3B H10 2.7607 no 2_545
H3B H4B 2.9927 no 1_545
H5 F1 2.6338 no 1_565
H5 C2 3.2677 no 3_465
H5 H3A 3.3589 no 3_465
H5 H8 3.4133 no 1_565
H5 H10 2.9917 no 2_555
H5 H2A 2.9510 no 3_465
H5 H2B 2.7604 no 3_465
H6 F1 2.6726 no 1_565
H6 C9 3.0571 no 3_565
H6 C10 3.4096 no 3_565
H6 H9 2.8806 no 3_565
H6 H10 3.4942 no 3_565
H8 C2 3.4890 no 3_455
H8 C12 3.2619 no 1_545
H8 H5 3.4133 no 1_545
H8 H11 3.5862 no 1_545
H8 H12 2.8536 no 1_545
H8 H2A 2.6271 no 3_455
H8 H2B 3.2782 no 3_465
H9 F1 3.3128 no 3_455
H9 C1 3.3247 no 3_455
H9 C11 3.3096 no 1_545
H9 H1 2.6424 no 3_455
H9 H3A 3.3575 no 4_664
H9 H6 2.8806 no 3_465
H9 H11 2.8630 no 1_545
H9 H12 3.1786 no 3_465
H9 H2A 3.2990 no 3_455
H9 H4A 2.7656 no 2_544
H10 F5 2.9531 no 2_554
H10 C4 3.4638 no 2_544
H10 H1 3.1126 no 3_465
H10 H3A 3.3054 no 4_664
H10 H3B 2.7607 no 2_554
H10 H5 2.9917 no 2_544
H10 H6 3.4942 no 3_465
H10 H12 3.5236 no 3_465
H10 H4A 2.8641 no 2_544
H10 H4B 3.4595 no 2_544
H11 F5 2.4996 no 2_554
H11 C3 3.4171 no 4_674
H11 C4 3.3549 no 4_674
H11 C9 3.2625 no 1_565
H11 H1 3.3605 no 3_465
H11 H3A 2.7009 no 4_674
H11 H8 3.5862 no 1_565
H11 H9 2.8630 no 1_565
H11 H4A 3.5363 no 2_554
H11 H4A 3.3137 no 4_674
H11 H4B 2.8499 no 4_674
H12 F1 2.8185 no 1_565
H12 C4 3.3893 no 4_674
H12 C8 3.2988 no 1_565
H12 H1 3.4775 no 1_565
H12 H3A 3.4028 no 4_674
H12 H8 2.8536 no 1_565
H12 H9 3.1786 no 3_565
H12 H10 3.5236 no 3_565
H12 H4A 2.6949 no 4_674
H12 H4B 3.3156 no 4_674
H2A C8 3.3725 no 3_555
H2A H5 2.9510 no 3_565
H2A H8 2.6271 no 3_555
H2A H9 3.2990 no 3_555
H2A H4B 3.1624 no 1_545
H2B F5 2.8730 no 3_565
H2B C5 3.2137 no 3_565
H2B C7 3.0521 no 3_565
H2B C8 2.9560 no 3_565
H2B C9 3.2273 no 3_565
H2B C10 3.5704 no 3_565
H2B C12 3.3860 no 3_565
H2B H5 2.7604 no 3_565
H2B H8 3.2782 no 3_565
H4A C9 3.4108 no 2_555
H4A C10 3.4536 no 2_555
H4A C12 3.3491 no 4_675
H4A H1 3.5088 no 4_665
H4A H9 2.7656 no 2_555
H4A H10 2.8641 no 2_555
H4A H11 3.5363 no 2_545
H4A H11 3.3137 no 4_675
H4A H12 2.6949 no 4_675
H4B F1 3.0187 no 1_565
H4B F5 3.5697 no 3_565
H4B C11 3.3396 no 4_675
H4B C12 3.5898 no 4_675
H4B H3B 2.9927 no 1_565
H4B H10 3.4595 no 2_555
H4B H11 2.8499 no 4_675
H4B H12 3.3156 no 4_675
H4B H2A 3.1624 no 1_565

loop_
_geom_torsion_atom_site_label_1
_geom_torsion_atom_site_label_2
_geom_torsion_atom_site_label_3
_geom_torsion_atom_site_label_4
_geom_torsion
_geom_torsion_publ_flag
F1 C1 C2 C3 -66.5(4) no
F1 C1 C6 C5 70.5(4) no
F1 C1 C6 C7 -61.0(4) no
C2 C1 C6 C5 -49.7(4) no
C2 C1 C6 C7 178.7(3) no
C6 C1 C2 C3 55.3(4) no
C1 C2 C3 C4 -58.0(4) no
C2 C3 C4 C5 57.5(4) no
C3 C4 C5 F5 67.1(4) no
C3 C4 C5 C6 -53.6(4) no
F5 C5 C6 C1 -71.7(3) no
F5 C5 C6 C7 61.7(3) no
C4 C5 C6 C1 48.8(4) no
C4 C5 C6 C7 -177.8(3) no
C1 C6 C7 C8 56.0(4) no
C1 C6 C7 C12 -126.6(3) no
C5 C6 C7 C8 -75.4(4) no
C5 C6 C7 C12 102.1(3) no
C6 C7 C8 C9 177.5(3) no
C6 C7 C12 C11 -177.7(3) no
C8 C7 C12 C11 -0.2(5) no
C12 C7 C8 C9 0.0(5) no
C7 C8 C9 C10 0.3(5) no
C8 C9 C10 C11 -0.5(5) no
C9 C10 C11 C12 0.3(5) no
C10 C11 C12 C7 -0.0(5) no
